data_7719743
loop_
_publ_author_name
'Varmu&#x17e;ov&#xe1;, V&#x11b;ra'
'C&#xed;sa&#x159;ov&#xe1;, Ivana'
'&#x160;t&#x11b;pni&#x10d;ka, Petr'

_publ_section_title
;
 Synthesis, coordination, and catalytic application of phosphinoferrocene
 ligands bearing flexible thienyl and thiazolyl pendants.
;
_journal_issue 44
_journal_name_full 'Dalton transactions (Cambridge, England : 2003)'
_journal_page_first 16611
_journal_page_last 16628
_journal_paper_doi 10.1039/d5dt02216a
_journal_volume 54
_journal_year 2025
_chemical_formula_moiety 'C54 H70 Cl4 Fe2 P2 Pd2 S2'
_chemical_formula_sum 'C54 H70 Cl4 Fe2 P2 Pd2 S2'
_chemical_formula_weight 1311.46
_space_group_crystal_system monoclinic
_space_group_IT_number 14
_space_group_name_Hall '-P 2yn'
_space_group_name_H-M_alt 'P 1 21/n 1'
_atom_sites_solution_hydrogens mixed
_atom_sites_solution_primary direct
_atom_sites_solution_secondary difmap
_audit_creation_method SHELXL-2017/1
_audit_update_record
;
2025-09-01 deposited with the CCDC.	2025-10-17 downloaded from the CCDC.
;
_cell_angle_alpha 90
_cell_angle_beta 99.942(4)
_cell_angle_gamma 90
_cell_formula_units_Z 2
_cell_length_a 10.6292(12)
_cell_length_b 14.2889(17)
_cell_length_c 17.484(2)
_cell_measurement_reflns_used 9870
_cell_measurement_temperature 120(2)
_cell_measurement_theta_max 27.44
_cell_measurement_theta_min 2.37
_cell_volume 2615.6(5)
_computing_cell_refinement 'SAINT V8.40B (Bruker AXS LLC, 2019)'
_computing_data_collection 'Bruker Instrument Service v8.5.1.2 Release'
_computing_data_reduction 'SAINT V8.40B (Bruker AXS LLC, 2019)'
_computing_molecular_graphics 'PLATON (Spek, 2017)'
_computing_publication_material 'PLATON (Spek, 2017)'
_computing_structure_refinement 'SHELXL-2017 (Sheldrick, 2017)'
_computing_structure_solution 'SHELXT 2018 (Sheldrick, 2018)'
_diffrn_ambient_temperature 120(2)
_diffrn_measured_fraction_theta_full 1.000
_diffrn_measured_fraction_theta_max 0.999
_diffrn_measurement_device_type 'Bruker D8 VENTURE Kappa Duo'
_diffrn_measurement_method '\f and \w scans'
_diffrn_radiation_monochromator 'Quazar Mo multilayer optic'
_diffrn_radiation_source 'I\mS micro-focus sealed tube'
_diffrn_radiation_type MoK\a
_diffrn_radiation_wavelength 0.71073
_diffrn_reflns_av_R_equivalents 0.0606
_diffrn_reflns_av_unetI/netI 0.0363
_diffrn_reflns_Laue_measured_fraction_full 1.000
_diffrn_reflns_Laue_measured_fraction_max 0.999
_diffrn_reflns_limit_h_max 13
_diffrn_reflns_limit_h_min -12
_diffrn_reflns_limit_k_max 18
_diffrn_reflns_limit_k_min -18
_diffrn_reflns_limit_l_max 22
_diffrn_reflns_limit_l_min -22
_diffrn_reflns_number 50606
_diffrn_reflns_point_group_measured_fraction_full 1.000
_diffrn_reflns_point_group_measured_fraction_max 0.999
_diffrn_reflns_theta_full 25.242
_diffrn_reflns_theta_max 27.502
_diffrn_reflns_theta_min 1.852
_exptl_absorpt_coefficient_mu 1.603
_exptl_absorpt_correction_T_max 0.91
_exptl_absorpt_correction_T_min 0.80
_exptl_absorpt_correction_type multi-scan
_exptl_absorpt_process_details
;
Krause, L., Herbst-Irmer, R., Sheldrick, G. M., Stalke, D. (2015).
J. Appl. Cryst. 48, 3-10.
;
_exptl_crystal_colour 'dark orange-brown'
_exptl_crystal_density_diffrn 1.665
_exptl_crystal_description prism
_exptl_crystal_F_000 1336
_exptl_crystal_size_max 0.21
_exptl_crystal_size_mid 0.11
_exptl_crystal_size_min 0.06
_refine_diff_density_max 1.127
_refine_diff_density_min -1.029
_refine_diff_density_rms 0.123
_refine_ls_extinction_method none
_refine_ls_goodness_of_fit_ref 1.195
_refine_ls_hydrogen_treatment constr
_refine_ls_matrix_type full
_refine_ls_number_parameters 374
_refine_ls_number_reflns 6011
_refine_ls_number_restraints 6
_refine_ls_restrained_S_all 1.195
_refine_ls_R_factor_all 0.0713
_refine_ls_R_factor_gt 0.0564
_refine_ls_shift/su_max 0.001
_refine_ls_shift/su_mean 0.000
_refine_ls_structure_factor_coef Fsqd
_refine_ls_weighting_details 'w=1/[\s^2^(Fo^2^)+14.8294P] where P=(Fo^2^+2Fc^2^)/3'
_refine_ls_weighting_scheme calc
_refine_ls_wR_factor_gt 0.0985
_refine_ls_wR_factor_ref 0.1033
_reflns_Friedel_coverage 0.000
_reflns_number_gt 5010
_reflns_number_total 6011
_reflns_threshold_expression 'I > 2\s(I)'
_cod_data_source_file d5dt02216a2.cif
_cod_data_source_block vv321
_cod_depositor_comments 'Adding full bibliography for 7719737--7719748.cif.'
_cod_original_sg_symbol_H-M 'P 21/n'
_cod_database_code 7719743
_shelx_shelxl_version_number 2017/1
_shelx_space_group_comment
;
The symmetry employed for this shelxl refinement is uniquely defined
by the following loop, which should always be used as a source of
symmetry information in preference to the above space-group names.
They are only intended as comments.
;
_shelx_estimated_absorpt_t_min 0.730
_shelx_estimated_absorpt_t_max 0.910

loop_
_space_group_symop_operation_xyz
'x, y, z'
'-x+1/2, y+1/2, -z+1/2'
'-x, -y, -z'
'x-1/2, -y-1/2, z-1/2'

loop_
_atom_site_label
_atom_site_type_symbol
_atom_site_fract_x
_atom_site_fract_y
_atom_site_fract_z
_atom_site_U_iso_or_equiv
_atom_site_adp_type
_atom_site_occupancy
_atom_site_site_symmetry_order
_atom_site_calc_flag
_atom_site_refinement_flags_posn
_atom_site_refinement_flags_adp
_atom_site_refinement_flags_occupancy
_atom_site_disorder_assembly
_atom_site_disorder_group
Pd1 Pd 0.48069(3) 0.38458(3) 0.46285(2) 0.01965(9) Uani 1 1 d . . . . .
Cl1 Cl 0.63129(12) 0.27319(9) 0.45377(8) 0.0321(3) Uani 1 1 d . . . . .
Cl2 Cl 0.34831(11) 0.50881(9) 0.48110(8) 0.0304(3) Uani 1 1 d . . . . .
Fe1 Fe 0.36541(8) 0.28502(6) 0.22119(4) 0.03114(19) Uani 1 1 d . . . . .
P1 P 0.32905(12) 0.27942(9) 0.41798(7) 0.0212(3) Uani 1 1 d . . . . .
C1 C 0.4392(13) 0.4144(11) 0.2232(9) 0.023(3) Uani 0.548(9) 1 d . . P A 1
C2 C 0.5234(12) 0.3534(7) 0.1949(8) 0.039(3) Uani 0.548(9) 1 d . . P A 1
H2 H 0.610537 0.342785 0.216401 0.046 Uiso 0.548(9) 1 calc R U P A 1
C3 C 0.4527(17) 0.3102(10) 0.1274(8) 0.060(5) Uani 0.548(9) 1 d . . P A 1
H3 H 0.483090 0.261623 0.098305 0.072 Uiso 0.548(9) 1 calc R U P A 1
C4 C 0.332(8) 0.351(6) 0.111(3) 0.043(7) Uani 0.548(9) 1 d . . P A 1
H4 H 0.269649 0.340564 0.065673 0.052 Uiso 0.548(9) 1 calc R U P A 1
C5 C 0.3196(15) 0.4108(14) 0.1753(12) 0.043(4) Uani 0.548(9) 1 d . . P A 1
H5 H 0.244274 0.442127 0.183598 0.052 Uiso 0.548(9) 1 calc R U P A 1
C1D C 0.4780(15) 0.4078(14) 0.2209(12) 0.019(4) Uani 0.452(9) 1 d . U P A 2
C2D C 0.4546(14) 0.3593(12) 0.1472(8) 0.034(3) Uani 0.452(9) 1 d . . P A 2
H2D H 0.516669 0.335879 0.118953 0.041 Uiso 0.452(9) 1 calc R U P A 2
C3D C 0.317(9) 0.354(7) 0.125(4) 0.043(7) Uani 0.452(9) 1 d . . P A 2
H3D H 0.272869 0.318188 0.083017 0.052 Uiso 0.452(9) 1 calc R U P A 2
C4D C 0.2634(18) 0.4045(17) 0.1721(14) 0.043(5) Uani 0.452(9) 1 d . . P A 2
H4D H 0.174847 0.418880 0.164826 0.052 Uiso 0.452(9) 1 calc R U P A 2
C5D C 0.3557(13) 0.4356(7) 0.2358(7) 0.027(3) Uani 0.452(9) 1 d . . P A 2
H5D H 0.338901 0.468702 0.280114 0.032 Uiso 0.452(9) 1 calc R U P A 2
C6 C 0.3342(5) 0.2295(3) 0.3238(3) 0.0226(10) Uani 1 1 d . . . . .
C7 C 0.4423(5) 0.1863(4) 0.2994(3) 0.0337(13) Uani 1 1 d . . . . .
H7 H 0.527111 0.185874 0.327532 0.040 Uiso 1 1 calc R U . . .
C8 C 0.4011(6) 0.1448(4) 0.2265(3) 0.0437(15) Uani 1 1 d . . . . .
H8 H 0.453816 0.111081 0.197439 0.052 Uiso 1 1 calc R U . . .
C9 C 0.2697(5) 0.1610(4) 0.2034(3) 0.0335(12) Uani 1 1 d . . . . .
H9 H 0.218788 0.140980 0.156214 0.040 Uiso 1 1 calc R U . . .
C10 C 0.2267(5) 0.2126(4) 0.2631(3) 0.0292(11) Uani 1 1 d . . . . .
H10 H 0.141494 0.232637 0.263077 0.035 Uiso 1 1 calc R U . . .
C11 C 0.3544(6) 0.1773(4) 0.4833(3) 0.0341(13) Uani 1 1 d . . . . .
H11 H 0.429025 0.144025 0.468035 0.041 Uiso 1 1 calc R U . . .
C12 C 0.2498(7) 0.1060(4) 0.4725(4) 0.0541(18) Uani 1 1 d . . . . .
H12A H 0.228955 0.087982 0.417097 0.065 Uiso 1 1 calc R U . . .
H12B H 0.172102 0.133043 0.487898 0.065 Uiso 1 1 calc R U . . .
C13 C 0.2915(9) 0.0185(4) 0.5223(4) 0.067(2) Uani 1 1 d . . . . .
H13A H 0.219769 -0.026513 0.517086 0.081 Uiso 1 1 calc R U . . .
H13B H 0.363593 -0.012201 0.503139 0.081 Uiso 1 1 calc R U . . .
C14 C 0.3325(11) 0.0447(6) 0.6080(4) 0.084(3) Uani 1 1 d . . . . .
H14A H 0.257916 0.069083 0.628716 0.101 Uiso 1 1 calc R U . . .
H14B H 0.363956 -0.011757 0.638093 0.101 Uiso 1 1 calc R U . . .
C15 C 0.4330(9) 0.1156(5) 0.6172(4) 0.071(2) Uani 1 1 d . . . . .
H15A H 0.502456 0.066210 0.593539 0.085 Uiso 1 1 d R U . . .
H15B H 0.445334 0.131173 0.671533 0.085 Uiso 1 1 d R U . . .
C16 C 0.3988(6) 0.2026(4) 0.5690(3) 0.0370(13) Uani 1 1 d . . . . .
H16A H 0.474133 0.244283 0.573858 0.044 Uiso 1 1 calc R U . . .
H16B H 0.329820 0.236733 0.588628 0.044 Uiso 1 1 calc R U . . .
C17 C 0.1606(5) 0.3150(4) 0.4101(3) 0.0275(11) Uani 1 1 d . . . . .
H17 H 0.109750 0.259125 0.388600 0.033 Uiso 1 1 calc R U . . .
C18 C 0.1172(5) 0.3361(4) 0.4871(3) 0.0337(13) Uani 1 1 d . . . . .
H18A H 0.157026 0.394957 0.509265 0.040 Uiso 1 1 calc R U . . .
H18B H 0.144180 0.284906 0.524486 0.040 Uiso 1 1 calc R U . . .
C19 C -0.0283(5) 0.3455(5) 0.4732(3) 0.0479(17) Uani 1 1 d . . . . .
H19A H -0.067115 0.284355 0.456322 0.057 Uiso 1 1 calc R U . . .
H19B H -0.055896 0.362592 0.522659 0.057 Uiso 1 1 calc R U . . .
C20 C -0.0759(6) 0.4184(5) 0.4128(3) 0.0460(16) Uani 1 1 d . . . . .
H20A H -0.047745 0.481000 0.433111 0.055 Uiso 1 1 calc R U . . .
H20B H -0.170435 0.417770 0.402555 0.055 Uiso 1 1 calc R U . . .
C21 C -0.0273(5) 0.4016(4) 0.3371(3) 0.0372(14) Uani 1 1 d . . . . .
H21A H -0.054522 0.453864 0.300760 0.045 Uiso 1 1 calc R U . . .
H21B H -0.064836 0.343104 0.312780 0.045 Uiso 1 1 calc R U . . .
C22 C 0.1187(5) 0.3942(4) 0.3517(3) 0.0288(11) Uani 1 1 d . . . . .
H22A H 0.156711 0.454169 0.372641 0.035 Uiso 1 1 calc R U . . .
H22B H 0.148896 0.381076 0.302318 0.035 Uiso 1 1 calc R U . . .
C23 C 0.4791(10) 0.4832(7) 0.2887(6) 0.032(2) Uani 0.548(9) 1 d . . P A 1
H23A H 0.402639 0.516273 0.300032 0.039 Uiso 0.548(9) 1 calc R U P A 1
H23B H 0.517668 0.448491 0.335984 0.039 Uiso 0.548(9) 1 calc R U P A 1
S1 S 0.5673(5) 0.5989(4) 0.1778(4) 0.0399(11) Uani 0.548(9) 1 d . . P A 1
C24 C 0.5734(11) 0.5536(7) 0.2692(6) 0.029(2) Uani 0.548(9) 1 d . . P A 1
C25 C 0.6768(17) 0.5899(14) 0.3182(9) 0.037(4) Uani 0.548(9) 1 d . . P A 1
H25 H 0.701376 0.572818 0.371206 0.044 Uiso 0.548(9) 1 calc R U P A 1
C23D C 0.6018(11) 0.4309(8) 0.2692(7) 0.029(3) Uani 0.452(9) 1 d . . P A 2
H23C H 0.666659 0.385219 0.258524 0.035 Uiso 0.452(9) 1 calc R U P A 2
H23D H 0.594234 0.425139 0.324623 0.035 Uiso 0.452(9) 1 calc R U P A 2
S1D S 0.6081(9) 0.5804(7) 0.1643(5) 0.061(2) Uani 0.452(9) 1 d . . P A 2
C24D C 0.6456(12) 0.5273(9) 0.2543(7) 0.031(3) Uani 0.452(9) 1 d . . P A 2
C25D C 0.718(2) 0.5908(17) 0.3004(11) 0.040(5) Uani 0.452(9) 1 d . . P A 2
H25D H 0.744790 0.576881 0.353800 0.049 Uiso 0.452(9) 1 calc R U P A 2
C26 C 0.7471(7) 0.6613(6) 0.2761(5) 0.062(2) Uani 1 1 d . . . . .
H26 H 0.809684 0.704223 0.309106 0.074 Uiso 1 1 d R U . A .
C27 C 0.6991(6) 0.6709(4) 0.2011(4) 0.0490(17) Uani 1 1 d . . . . .
H27 H 0.723702 0.720466 0.165754 0.059 Uiso 1 1 d R U . A .

loop_
_atom_site_aniso_label
_atom_site_aniso_U_11
_atom_site_aniso_U_22
_atom_site_aniso_U_33
_atom_site_aniso_U_23
_atom_site_aniso_U_13
_atom_site_aniso_U_12
Pd1 0.01983(17) 0.01946(17) 0.02121(17) -0.00122(15) 0.00788(13) 0.00048(15)
Cl1 0.0273(6) 0.0306(7) 0.0369(7) -0.0079(5) 0.0011(5) 0.0106(5)
Cl2 0.0196(6) 0.0232(6) 0.0505(8) -0.0081(5) 0.0122(5) -0.0010(5)
Fe1 0.0355(4) 0.0371(4) 0.0214(4) -0.0018(3) 0.0068(3) -0.0128(4)
P1 0.0265(6) 0.0196(6) 0.0200(6) -0.0014(5) 0.0105(5) -0.0020(5)
C1 0.009(6) 0.036(7) 0.025(6) -0.001(4) 0.005(5) -0.004(6)
C2 0.044(7) 0.026(6) 0.056(8) -0.006(5) 0.036(7) -0.005(5)
C3 0.115(14) 0.037(8) 0.042(8) -0.016(6) 0.054(9) -0.029(9)
C4 0.060(17) 0.059(6) 0.010(16) 0.004(14) 0.006(12) -0.026(9)
C5 0.041(9) 0.037(7) 0.050(9) 0.021(6) 0.003(9) -0.014(9)
C1D 0.020(5) 0.018(5) 0.019(5) 0.004(3) 0.006(4) -0.001(4)
C2D 0.032(7) 0.050(10) 0.021(7) 0.001(7) 0.007(6) -0.006(7)
C3D 0.060(17) 0.059(6) 0.010(16) 0.004(14) 0.006(12) -0.026(9)
C4D 0.039(11) 0.046(11) 0.044(10) 0.019(7) 0.006(10) -0.007(11)
C5D 0.031(7) 0.015(5) 0.034(7) 0.011(5) 0.008(6) 0.002(5)
C6 0.029(3) 0.017(2) 0.022(2) 0.0003(18) 0.008(2) -0.001(2)
C7 0.037(3) 0.036(3) 0.029(3) -0.010(2) 0.006(2) 0.011(2)
C8 0.050(4) 0.043(4) 0.037(3) -0.016(3) 0.006(3) 0.017(3)
C9 0.040(3) 0.031(3) 0.030(3) -0.011(2) 0.006(2) -0.004(2)
C10 0.028(3) 0.029(3) 0.031(3) -0.008(2) 0.009(2) -0.007(2)
C11 0.055(4) 0.025(3) 0.025(3) -0.001(2) 0.012(3) -0.002(3)
C12 0.087(5) 0.036(4) 0.046(4) -0.004(3) 0.029(4) -0.019(4)
C13 0.136(8) 0.023(3) 0.047(4) 0.001(3) 0.026(4) -0.020(4)
C14 0.163(10) 0.048(5) 0.045(4) 0.010(4) 0.029(5) -0.018(5)
C15 0.139(8) 0.044(4) 0.030(3) 0.007(3) 0.013(4) 0.006(5)
C16 0.060(4) 0.027(3) 0.027(3) 0.006(2) 0.016(3) 0.003(3)
C17 0.022(2) 0.031(3) 0.033(3) -0.007(2) 0.013(2) -0.005(2)
C18 0.029(3) 0.046(3) 0.029(3) -0.014(2) 0.014(2) -0.007(2)
C19 0.029(3) 0.082(5) 0.037(3) -0.024(3) 0.019(3) -0.013(3)
C20 0.026(3) 0.073(5) 0.038(3) -0.023(3) 0.004(2) 0.005(3)
C21 0.031(3) 0.047(4) 0.035(3) -0.015(3) 0.008(2) -0.003(3)
C22 0.026(3) 0.032(3) 0.030(3) -0.005(2) 0.010(2) 0.005(2)
C23 0.043(6) 0.025(5) 0.033(5) -0.001(4) 0.020(5) -0.004(4)
S1 0.041(2) 0.038(2) 0.041(3) 0.0154(18) 0.0077(16) -0.0066(17)
C24 0.039(6) 0.023(5) 0.027(5) 0.003(4) 0.010(4) -0.002(4)
C25 0.062(11) 0.038(7) 0.011(7) 0.002(6) 0.009(6) -0.019(8)
C23D 0.032(6) 0.028(6) 0.029(6) 0.004(5) 0.011(5) -0.002(5)
S1D 0.079(6) 0.061(4) 0.036(3) 0.012(3) -0.005(3) -0.018(4)
C24D 0.023(6) 0.039(7) 0.035(7) 0.000(5) 0.017(5) -0.003(5)
C25D 0.068(15) 0.042(9) 0.014(9) -0.005(7) 0.015(7) -0.021(10)
C26 0.051(4) 0.075(6) 0.060(5) -0.023(4) 0.014(4) -0.026(4)
C27 0.046(4) 0.035(3) 0.073(5) -0.001(3) 0.031(4) -0.007(3)

loop_
_atom_type_symbol
_atom_type_description
_atom_type_scat_dispersion_real
_atom_type_scat_dispersion_imag
_atom_type_scat_source
C C 0.0033 0.0016 'International Tables Vol C Tables 4.2.6.8 and 6.1.1.4'
H H 0.0000 0.0000 'International Tables Vol C Tables 4.2.6.8 and 6.1.1.4'
Cl Cl 0.1484 0.1585 'International Tables Vol C Tables 4.2.6.8 and 6.1.1.4'
Fe Fe 0.3463 0.8444 'International Tables Vol C Tables 4.2.6.8 and 6.1.1.4'
P P 0.1023 0.0942 'International Tables Vol C Tables 4.2.6.8 and 6.1.1.4'
Pd Pd -0.9988 1.0072 'International Tables Vol C Tables 4.2.6.8 and 6.1.1.4'
S S 0.1246 0.1234 'International Tables Vol C Tables 4.2.6.8 and 6.1.1.4'

loop_
_geom_angle_atom_site_label_1
_geom_angle_atom_site_label_2
_geom_angle_atom_site_label_3
_geom_angle
_geom_angle_site_symmetry_1
_geom_angle_site_symmetry_3
_geom_angle_publ_flag
P1 Pd1 Cl1 88.78(5) . . ?
P1 Pd1 Cl2 98.30(5) . . ?
Cl1 Pd1 Cl2 172.76(5) . . ?
P1 Pd1 Cl2 175.95(5) . 3_666 ?
Cl1 Pd1 Cl2 88.89(5) . 3_666 ?
Cl2 Pd1 Cl2 83.96(5) . 3_666 ?
Pd1 Cl2 Pd1 96.04(4) . 3_666 ?
C5 Fe1 C1 40.9(6) . . ?
C3D Fe1 C2D 43(3) . . ?
C3D Fe1 C7 162(3) . . ?
C5 Fe1 C7 159.6(6) . . ?
C1 Fe1 C7 121.1(5) . . ?
C2D Fe1 C7 127.8(5) . . ?
C3D Fe1 C10 118(3) . . ?
C5 Fe1 C10 117.4(5) . . ?
C1 Fe1 C10 140.0(4) . . ?
C2D Fe1 C10 160.2(5) . . ?
C7 Fe1 C10 68.8(2) . . ?
C3D Fe1 C8 124(3) . . ?
C5 Fe1 C8 159.2(7) . . ?
C1 Fe1 C8 146.7(4) . . ?
C2D Fe1 C8 116.0(5) . . ?
C7 Fe1 C8 40.4(2) . . ?
C10 Fe1 C8 68.0(2) . . ?
C3D Fe1 C9 105(3) . . ?
C5 Fe1 C9 129.9(5) . . ?
C1 Fe1 C9 170.5(5) . . ?
C2D Fe1 C9 129.2(5) . . ?
C7 Fe1 C9 68.4(2) . . ?
C10 Fe1 C9 40.6(2) . . ?
C8 Fe1 C9 40.3(2) . . ?
C3D Fe1 C6 154(3) . . ?
C5 Fe1 C6 129.7(6) . . ?
C1 Fe1 C6 117.7(5) . . ?
C2D Fe1 C6 158.2(5) . . ?
C7 Fe1 C6 41.16(19) . . ?
C10 Fe1 C6 41.3(2) . . ?
C8 Fe1 C6 68.6(2) . . ?
C9 Fe1 C6 69.1(2) . . ?
C5 Fe1 C3 68.4(7) . . ?
C1 Fe1 C3 67.8(6) . . ?
C7 Fe1 C3 118.3(5) . . ?
C10 Fe1 C3 146.3(5) . . ?
C8 Fe1 C3 95.9(5) . . ?
C9 Fe1 C3 108.3(4) . . ?
C6 Fe1 C3 159.4(5) . . ?
C5 Fe1 C2 68.6(5) . . ?
C1 Fe1 C2 40.2(5) . . ?
C7 Fe1 C2 103.3(4) . . ?
C10 Fe1 C2 171.2(4) . . ?
C8 Fe1 C2 108.9(4) . . ?
C9 Fe1 C2 141.4(3) . . ?
C6 Fe1 C2 130.0(4) . . ?
C3 Fe1 C2 40.5(5) . . ?
C5 Fe1 C4 41(2) . . ?
C1 Fe1 C4 67(2) . . ?
C7 Fe1 C4 155(2) . . ?
C10 Fe1 C4 122(2) . . ?
C8 Fe1 C4 118(2) . . ?
C9 Fe1 C4 104(2) . . ?
C6 Fe1 C4 161(2) . . ?
C3 Fe1 C4 39(2) . . ?
C2 Fe1 C4 67(2) . . ?
C6 P1 C17 102.9(2) . . ?
C6 P1 C11 103.2(2) . . ?
C17 P1 C11 107.5(3) . . ?
C6 P1 Pd1 116.81(16) . . ?
C17 P1 Pd1 118.12(17) . . ?
C11 P1 Pd1 107.09(19) . . ?
C5 C1 C2 109.6(15) . . ?
C5 C1 C23 125.8(15) . . ?
C2 C1 C23 124.0(12) . . ?
C5 C1 Fe1 69.1(10) . . ?
C2 C1 Fe1 72.0(8) . . ?
C23 C1 Fe1 132.0(10) . . ?
C1 C2 C3 106.5(13) . . ?
C1 C2 Fe1 67.7(7) . . ?
C3 C2 Fe1 69.3(7) . . ?
C1 C2 H2 126.7 . . ?
C3 C2 H2 126.7 . . ?
Fe1 C2 H2 127.7 . . ?
C4 C3 C2 109(3) . . ?
C4 C3 Fe1 73.2(18) . . ?
C2 C3 Fe1 70.1(6) . . ?
C4 C3 H3 125.4 . . ?
C2 C3 H3 125.4 . . ?
Fe1 C3 H3 122.8 . . ?
C3 C4 C5 107(5) . . ?
C3 C4 Fe1 68(3) . . ?
C5 C4 Fe1 64.9(19) . . ?
C3 C4 H4 126.6 . . ?
C5 C4 H4 126.6 . . ?
Fe1 C4 H4 132.3 . . ?
C1 C5 C4 107(4) . . ?
C1 C5 Fe1 70.0(10) . . ?
C4 C5 Fe1 74(3) . . ?
C1 C5 H5 126.4 . . ?
C4 C5 H5 126.4 . . ?
Fe1 C5 H5 121.1 . . ?
C5D C1D C2D 105.9(14) . . ?
C5D C1D C23D 125.8(17) . . ?
C2D C1D C23D 128.1(15) . . ?
C5D C1D Fe1 72.4(8) . . ?
C2D C1D Fe1 66.2(9) . . ?
C23D C1D Fe1 129.2(12) . . ?
C1D C2D C3D 106(3) . . ?
C1D C2D Fe1 73.1(9) . . ?
C3D C2D Fe1 65(3) . . ?
C1D C2D H2D 127.1 . . ?
C3D C2D H2D 127.1 . . ?
Fe1 C2D H2D 126.1 . . ?
C4D C3D C2D 110(6) . . ?
C4D C3D Fe1 79(3) . . ?
C2D C3D Fe1 72(4) . . ?
C4D C3D H3D 125.2 . . ?
C2D C3D H3D 125.2 . . ?
Fe1 C3D H3D 115.2 . . ?
C3D C4D C5D 111(5) . . ?
C3D C4D Fe1 64(4) . . ?
C5D C4D Fe1 72.5(10) . . ?
C3D C4D H4D 124.7 . . ?
C5D C4D H4D 124.7 . . ?
Fe1 C4D H4D 130.8 . . ?
C4D C5D C1D 107.3(15) . . ?
C4D C5D Fe1 68.8(11) . . ?
C1D C5D Fe1 68.8(9) . . ?
C4D C5D H5D 126.4 . . ?
C1D C5D H5D 126.4 . . ?
Fe1 C5D H5D 127.5 . . ?
C7 C6 C10 106.4(4) . . ?
C7 C6 P1 126.5(4) . . ?
C10 C6 P1 126.5(4) . . ?
C7 C6 Fe1 69.2(3) . . ?
C10 C6 Fe1 69.2(3) . . ?
P1 C6 Fe1 133.1(3) . . ?
C8 C7 C6 108.2(5) . . ?
C8 C7 Fe1 70.0(3) . . ?
C6 C7 Fe1 69.7(3) . . ?
C8 C7 H7 125.9 . . ?
C6 C7 H7 125.9 . . ?
Fe1 C7 H7 126.0 . . ?
C9 C8 C7 109.2(5) . . ?
C9 C8 Fe1 69.9(3) . . ?
C7 C8 Fe1 69.7(3) . . ?
C9 C8 H8 125.4 . . ?
C7 C8 H8 125.4 . . ?
Fe1 C8 H8 126.6 . . ?
C8 C9 C10 107.8(5) . . ?
C8 C9 Fe1 69.8(3) . . ?
C10 C9 Fe1 69.6(3) . . ?
C8 C9 H9 126.1 . . ?
C10 C9 H9 126.1 . . ?
Fe1 C9 H9 126.1 . . ?
C9 C10 C6 108.3(5) . . ?
C9 C10 Fe1 69.7(3) . . ?
C6 C10 Fe1 69.5(3) . . ?
C9 C10 H10 125.8 . . ?
C6 C10 H10 125.8 . . ?
Fe1 C10 H10 126.5 . . ?
C12 C11 C16 112.3(5) . . ?
C12 C11 P1 115.8(5) . . ?
C16 C11 P1 114.0(4) . . ?
C12 C11 H11 104.4 . . ?
C16 C11 H11 104.4 . . ?
P1 C11 H11 104.4 . . ?
C11 C12 C13 110.2(6) . . ?
C11 C12 H12A 109.6 . . ?
C13 C12 H12A 109.6 . . ?
C11 C12 H12B 109.6 . . ?
C13 C12 H12B 109.6 . . ?
H12A C12 H12B 108.1 . . ?
C14 C13 C12 111.0(6) . . ?
C14 C13 H13A 109.4 . . ?
C12 C13 H13A 109.4 . . ?
C14 C13 H13B 109.4 . . ?
C12 C13 H13B 109.4 . . ?
H13A C13 H13B 108.0 . . ?
C15 C14 C13 110.8(6) . . ?
C15 C14 H14A 109.5 . . ?
C13 C14 H14A 109.5 . . ?
C15 C14 H14B 109.5 . . ?
C13 C14 H14B 109.5 . . ?
H14A C14 H14B 108.1 . . ?
C14 C15 C16 114.1(7) . . ?
C14 C15 H15A 92.2 . . ?
C16 C15 H15A 114.4 . . ?
C14 C15 H15B 103.9 . . ?
C16 C15 H15B 109.8 . . ?
H15A C15 H15B 120.7 . . ?
C15 C16 C11 110.8(5) . . ?
C15 C16 H16A 109.5 . . ?
C11 C16 H16A 109.5 . . ?
C15 C16 H16B 109.5 . . ?
C11 C16 H16B 109.5 . . ?
H16A C16 H16B 108.1 . . ?
C18 C17 C22 110.1(4) . . ?
C18 C17 P1 115.2(4) . . ?
C22 C17 P1 114.8(3) . . ?
C18 C17 H17 105.2 . . ?
C22 C17 H17 105.2 . . ?
P1 C17 H17 105.2 . . ?
C17 C18 C19 109.2(4) . . ?
C17 C18 H18A 109.8 . . ?
C19 C18 H18A 109.8 . . ?
C17 C18 H18B 109.8 . . ?
C19 C18 H18B 109.8 . . ?
H18A C18 H18B 108.3 . . ?
C20 C19 C18 112.3(5) . . ?
C20 C19 H19A 109.1 . . ?
C18 C19 H19A 109.1 . . ?
C20 C19 H19B 109.1 . . ?
C18 C19 H19B 109.1 . . ?
H19A C19 H19B 107.9 . . ?
C19 C20 C21 112.3(5) . . ?
C19 C20 H20A 109.2 . . ?
C21 C20 H20A 109.2 . . ?
C19 C20 H20B 109.2 . . ?
C21 C20 H20B 109.2 . . ?
H20A C20 H20B 107.9 . . ?
C20 C21 C22 110.6(5) . . ?
C20 C21 H21A 109.5 . . ?
C22 C21 H21A 109.5 . . ?
C20 C21 H21B 109.5 . . ?
C22 C21 H21B 109.5 . . ?
H21A C21 H21B 108.1 . . ?
C21 C22 C17 109.3(4) . . ?
C21 C22 H22A 109.8 . . ?
C17 C22 H22A 109.8 . . ?
C21 C22 H22B 109.8 . . ?
C17 C22 H22B 109.8 . . ?
H22A C22 H22B 108.3 . . ?
C24 C23 C1 112.0(9) . . ?
C24 C23 H23A 109.2 . . ?
C1 C23 H23A 109.2 . . ?
C24 C23 H23B 109.2 . . ?
C1 C23 H23B 109.2 . . ?
H23A C23 H23B 107.9 . . ?
C24 S1 C27 96.1(6) . . ?
C25 C24 C23 127.3(10) . . ?
C25 C24 S1 109.6(9) . . ?
C23 C24 S1 123.0(8) . . ?
C24 C25 C26 110.9(12) . . ?
C24 C25 H25 124.5 . . ?
C26 C25 H25 124.5 . . ?
C1D C23D C24D 112.5(12) . . ?
C1D C23D H23C 109.1 . . ?
C24D C23D H23C 109.1 . . ?
C1D C23D H23D 109.1 . . ?
C24D C23D H23D 109.1 . . ?
H23C C23D H23D 107.8 . . ?
C27 S1D C24D 87.8(6) . . ?
C25D C24D C23D 132.5(14) . . ?
C25D C24D S1D 105.3(12) . . ?
C23D C24D S1D 122.2(10) . . ?
C26 C25D C24D 121.7(18) . . ?
C26 C25D H25D 119.2 . . ?
C24D C25D H25D 119.2 . . ?
C25D C26 C27 111.7(13) . . ?
C27 C26 C25 114.1(9) . . ?
C25D C26 H26 120.8 . . ?
C27 C26 H26 127.2 . . ?
C25 C26 H26 117.4 . . ?
C26 C27 S1D 113.4(6) . . ?
C26 C27 S1 109.2(6) . . ?
C26 C27 H27 125.7 . . ?
S1D C27 H27 120.2 . . ?
S1 C27 H27 124.1 . . ?

loop_
_geom_bond_atom_site_label_1
_geom_bond_atom_site_label_2
_geom_bond_distance
_geom_bond_site_symmetry_2
_geom_bond_publ_flag
Pd1 P1 2.2439(13) . ?
Pd1 Cl1 2.2823(13) . ?
Pd1 Cl2 2.3211(12) . ?
Pd1 Cl2 2.4432(13) 3_666 ?
Fe1 C3D 1.93(7) . ?
Fe1 C5 1.994(19) . ?
Fe1 C1 2.006(16) . ?
Fe1 C2D 2.030(13) . ?
Fe1 C7 2.034(6) . ?
Fe1 C10 2.038(5) . ?
Fe1 C8 2.038(6) . ?
Fe1 C9 2.040(5) . ?
Fe1 C6 2.041(5) . ?
Fe1 C3 2.051(12) . ?
Fe1 C2 2.062(10) . ?
Fe1 C4 2.12(6) . ?
P1 C6 1.804(5) . ?
P1 C17 1.844(5) . ?
P1 C11 1.844(5) . ?
C1 C5 1.40(2) . ?
C1 C2 1.400(17) . ?
C1 C23 1.513(18) . ?
C2 C3 1.425(19) . ?
C2 H2 0.9500 . ?
C3 C4 1.39(8) . ?
C3 H3 0.9500 . ?
C4 C5 1.44(7) . ?
C4 H4 0.9500 . ?
C5 H5 0.9500 . ?
C1D C5D 1.426(18) . ?
C1D C2D 1.45(3) . ?
C1D C23D 1.47(2) . ?
C2D C3D 1.45(10) . ?
C2D H2D 0.9500 . ?
C3D C4D 1.30(8) . ?
C3D H3D 0.9500 . ?
C4D C5D 1.42(3) . ?
C4D H4D 0.9500 . ?
C5D H5D 0.9500 . ?
C6 C7 1.433(7) . ?
C6 C10 1.439(7) . ?
C7 C8 1.405(8) . ?
C7 H7 0.9500 . ?
C8 C9 1.404(8) . ?
C8 H8 0.9500 . ?
C9 C10 1.416(7) . ?
C9 H9 0.9500 . ?
C10 H10 0.9500 . ?
C11 C12 1.497(8) . ?
C11 C16 1.534(7) . ?
C11 H11 1.0000 . ?
C12 C13 1.543(9) . ?
C12 H12A 0.9900 . ?
C12 H12B 0.9900 . ?
C13 C14 1.533(10) . ?
C13 H13A 0.9900 . ?
C13 H13B 0.9900 . ?
C14 C15 1.460(11) . ?
C14 H14A 0.9900 . ?
C14 H14B 0.9900 . ?
C15 C16 1.511(8) . ?
C15 H15A 1.1480 . ?
C15 H15B 0.9632 . ?
C16 H16A 0.9900 . ?
C16 H16B 0.9900 . ?
C17 C18 1.527(7) . ?
C17 C22 1.537(7) . ?
C17 H17 1.0000 . ?
C18 C19 1.529(8) . ?
C18 H18A 0.9900 . ?
C18 H18B 0.9900 . ?
C19 C20 1.507(9) . ?
C19 H19A 0.9900 . ?
C19 H19B 0.9900 . ?
C20 C21 1.520(7) . ?
C20 H20A 0.9900 . ?
C20 H20B 0.9900 . ?
C21 C22 1.533(7) . ?
C21 H21A 0.9900 . ?
C21 H21B 0.9900 . ?
C22 H22A 0.9900 . ?
C22 H22B 0.9900 . ?
C23 C24 1.500(13) . ?
C23 H23A 0.9900 . ?
C23 H23B 0.9900 . ?
S1 C24 1.716(11) . ?
S1 C27 1.729(9) . ?
C24 C25 1.37(2) . ?
C25 C26 1.527(16) . ?
C25 H25 0.9500 . ?
C23D C24D 1.492(16) . ?
C23D H23C 0.9900 . ?
C23D H23D 0.9900 . ?
S1D C27 1.675(11) . ?
S1D C24D 1.732(15) . ?
C24D C25D 1.36(3) . ?
C25D C26 1.16(2) . ?
C25D H25D 0.9500 . ?
C26 C27 1.330(10) . ?
C26 H26 1.0090 . ?
C27 H27 1.0031 . ?
